data_2213090
loop_
_publ_author_name
'Abosadiya, Hamza Millad'
'Yamin, Bohari M.'
'Ngah, Nurziana'

_publ_section_title
;
 <i>N</i>-Benzoyl-<i>N</i>'-(3-hydroxyphenyl)thiourea
;
_journal_coeditor_code AT2260
_journal_issue 5
_journal_name_full 'Acta Crystallographica Section E'
_journal_page_first o2403
_journal_page_last o2404
_journal_paper_doi 10.1107/S1600536807016509
_journal_volume 63
_journal_year 2007
_chemical_formula_iupac 'C14 H12 N2 O2 S'
_chemical_formula_moiety 'C14 H12 N2 O2 S'
_chemical_formula_sum 'C14 H12 N2 O2 S'
_chemical_formula_weight 272.32
_chemical_name_systematic
;
<i>N</i>-Benzoyl-<i>N</i>'-(3-hydroxyphenyl)thiourea
;
_space_group_IT_number 14
_symmetry_cell_setting monoclinic
_symmetry_space_group_name_Hall '-P 2ybc'
_symmetry_space_group_name_H-M 'P 1 21/c 1'
_atom_sites_solution_hydrogens geom
_atom_sites_solution_primary direct
_atom_sites_solution_secondary difmap
_audit_creation_method SHELXL97
_cell_angle_alpha 90.00
_cell_angle_beta 112.133(4)
_cell_angle_gamma 90.00
_cell_formula_units_Z 4
_cell_length_a 12.209(3)
_cell_length_b 7.3126(17)
_cell_length_c 15.710(4)
_cell_measurement_reflns_used 813
_cell_measurement_temperature 298(2)
_cell_measurement_theta_max 25.0
_cell_measurement_theta_min 1.8
_cell_volume 1299.2(6)
_computing_cell_refinement 'SAINT (Bruker, 2000)'
_computing_data_collection 'SMART (Bruker, 2000)'
_computing_data_reduction SAINT
_computing_molecular_graphics 'SHELXTL (Sheldrick, 1997b)'
_computing_publication_material
;
SHELXTL, PARST (Nardelli, 1995) and PLATON (Spek, 2003)
;
_computing_structure_refinement 'SHELXL97 (Sheldrick, 1997a)'
_computing_structure_solution 'SHELXS97 (Sheldrick, 1997a)'
_diffrn_ambient_temperature 298(2)
_diffrn_detector_area_resol_mean 83.66
_diffrn_measured_fraction_theta_full 1.0
_diffrn_measured_fraction_theta_max 1.0
_diffrn_measurement_device_type 'Bruker SMART APEX CCD area-detector'
_diffrn_measurement_method \w
_diffrn_radiation_monochromator graphite
_diffrn_radiation_source 'fine-focus sealed tube'
_diffrn_radiation_type MoK\a
_diffrn_radiation_wavelength 0.71073
_diffrn_reflns_av_R_equivalents 0.0222
_diffrn_reflns_av_sigmaI/netI 0.0235
_diffrn_reflns_limit_h_max 14
_diffrn_reflns_limit_h_min -14
_diffrn_reflns_limit_k_max 8
_diffrn_reflns_limit_k_min -6
_diffrn_reflns_limit_l_max 18
_diffrn_reflns_limit_l_min -18
_diffrn_reflns_number 6357
_diffrn_reflns_theta_full 25.0
_diffrn_reflns_theta_max 25.0
_diffrn_reflns_theta_min 1.8
_diffrn_standards_decay_% 0
_diffrn_standards_number 0
_exptl_absorpt_coefficient_mu 0.248
_exptl_absorpt_correction_T_max 0.929
_exptl_absorpt_correction_T_min 0.886
_exptl_absorpt_correction_type multi-scan
_exptl_absorpt_process_details '(SADABS; Bruker, 2000)'
_exptl_crystal_colour colourless
_exptl_crystal_density_diffrn 1.392
_exptl_crystal_density_method 'not measured'
_exptl_crystal_description block
_exptl_crystal_F_000 568
_exptl_crystal_size_max 0.50
_exptl_crystal_size_mid 0.40
_exptl_crystal_size_min 0.30
_refine_diff_density_max 0.20
_refine_diff_density_min -0.31
_refine_ls_extinction_method none
_refine_ls_goodness_of_fit_ref 1.05
_refine_ls_hydrogen_treatment constr
_refine_ls_matrix_type full
_refine_ls_number_parameters 173
_refine_ls_number_reflns 2289
_refine_ls_number_restraints 0
_refine_ls_restrained_S_all 1.05
_refine_ls_R_factor_all 0.045
_refine_ls_R_factor_gt 0.039
_refine_ls_shift/su_max 0.000
_refine_ls_shift/su_mean 0.000
_refine_ls_structure_factor_coef Fsqd
_refine_ls_weighting_details 'calc w = 1/[\s^2^(Fo^2^)+(0.0546P)^2^+0.361P] where P=(Fo^2^+2Fc^2^)/3'
_refine_ls_weighting_scheme calc
_refine_ls_wR_factor_gt 0.098
_refine_ls_wR_factor_ref 0.102
_reflns_number_gt 1997
_reflns_number_total 2289
_reflns_threshold_expression I>2\s(I)
_cod_data_source_file at2260.cif
_cod_data_source_block I
_cod_original_cell_volume 1299.2(5)
_cod_original_sg_symbol_H-M 'P 21/c'
_cod_database_code 2213090
_cod_database_fobs_code 2213090

loop_
_symmetry_equiv_pos_as_xyz
'x, y, z'
'-x, y+1/2, -z+1/2'
'-x, -y, -z'
'x, -y-1/2, z-1/2'

loop_
_atom_site_type_symbol
_atom_site_label
_atom_site_fract_x
_atom_site_fract_y
_atom_site_fract_z
_atom_site_U_iso_or_equiv
_atom_site_adp_type
_atom_site_calc_flag
_atom_site_refinement_flags
_atom_site_occupancy
S S1 0.14187(5) 1.25114(7) 0.07193(3) 0.05609(19) Uani d . 1
O O1 0.33387(14) 0.72948(17) 0.05556(9) 0.0590(4) Uani d . 1
O O2 0.26079(12) 1.12409(17) 0.43127(8) 0.0495(3) Uani d . 1
H H2 0.2343 1.1097 0.4717 0.074 Uiso calc R 1
N N1 0.25159(12) 1.0082(2) 0.00724(9) 0.0411(3) Uani d . 1
H H1 0.2401 1.0890 -0.0350 0.049 Uiso calc R 1
N N2 0.21006(14) 0.9144(2) 0.13100(10) 0.0451(4) Uani d . 1
H H2A 0.2420 0.8135 0.1242 0.054 Uiso calc R 1
C C1 0.31501(17) 0.9631(3) -0.15128(12) 0.0474(4) Uani d . 1
H H1A 0.2506 1.0386 -0.1592 0.057 Uiso calc R 1
C C2 0.36227(19) 0.9539(3) -0.21865(13) 0.0561(5) Uani d . 1
H H2B 0.3291 1.0226 -0.2721 0.067 Uiso calc R 1
C C3 0.45786(18) 0.8435(3) -0.20688(14) 0.0594(5) Uani d . 1
H H3 0.4897 0.8383 -0.2521 0.071 Uiso calc R 1
C C4 0.50653(17) 0.7407(3) -0.12841(14) 0.0568(5) Uani d . 1
H H4 0.5712 0.6660 -0.1207 0.068 Uiso calc R 1
C C5 0.45979(16) 0.7479(3) -0.06100(13) 0.0473(4) Uani d . 1
H H5 0.4926 0.6775 -0.0081 0.057 Uiso calc R 1
C C6 0.36393(14) 0.8600(2) -0.07219(11) 0.0386(4) Uani d . 1
C C7 0.31602(15) 0.8569(2) 0.00222(11) 0.0404(4) Uani d . 1
C C8 0.20290(14) 1.0463(2) 0.07212(11) 0.0394(4) Uani d . 1
C C9 0.16954(15) 0.9238(2) 0.20543(11) 0.0389(4) Uani d . 1
C C10 0.23177(14) 1.0250(2) 0.28212(11) 0.0367(4) Uani d . 1
H H10 0.2964 1.0947 0.2842 0.044 Uiso calc R 1
C C11 0.19688(14) 1.0218(2) 0.35637(10) 0.0351(4) Uani d . 1
C C12 0.10204(15) 0.9162(2) 0.35381(11) 0.0401(4) Uani d . 1
H H12 0.0798 0.9125 0.4043 0.048 Uiso calc R 1
C C13 0.04073(16) 0.8168(3) 0.27635(12) 0.0507(5) Uani d . 1
H H13 -0.0236 0.7464 0.2744 0.061 Uiso calc R 1
C C14 0.07343(17) 0.8200(3) 0.20115(12) 0.0509(5) Uani d . 1
H H14 0.0313 0.7532 0.1486 0.061 Uiso calc R 1

loop_
_atom_site_aniso_label
_atom_site_aniso_U_11
_atom_site_aniso_U_22
_atom_site_aniso_U_33
_atom_site_aniso_U_12
_atom_site_aniso_U_13
_atom_site_aniso_U_23
S1 0.0738(4) 0.0563(3) 0.0551(3) 0.0229(2) 0.0436(3) 0.0126(2)
O1 0.0941(11) 0.0466(8) 0.0511(8) 0.0179(7) 0.0443(8) 0.0095(6)
O2 0.0652(8) 0.0501(7) 0.0372(6) -0.0169(6) 0.0236(6) -0.0080(6)
N1 0.0536(8) 0.0411(8) 0.0364(7) 0.0047(6) 0.0260(7) 0.0030(6)
N2 0.0644(9) 0.0400(8) 0.0417(8) 0.0035(7) 0.0322(7) 0.0001(6)
C1 0.0595(11) 0.0448(10) 0.0450(10) 0.0039(8) 0.0278(9) -0.0013(8)
C2 0.0731(13) 0.0593(12) 0.0454(10) -0.0021(10) 0.0331(10) 0.0013(9)
C3 0.0606(12) 0.0778(14) 0.0545(11) -0.0123(11) 0.0386(10) -0.0141(11)
C4 0.0421(10) 0.0763(14) 0.0560(12) 0.0018(9) 0.0231(9) -0.0150(10)
C5 0.0450(10) 0.0540(11) 0.0425(10) 0.0011(8) 0.0161(8) -0.0075(8)
C6 0.0439(9) 0.0387(9) 0.0368(8) -0.0043(7) 0.0192(7) -0.0077(7)
C7 0.0497(10) 0.0390(9) 0.0354(8) -0.0019(8) 0.0193(7) -0.0048(7)
C8 0.0406(9) 0.0462(10) 0.0344(8) -0.0018(7) 0.0175(7) -0.0025(7)
C9 0.0467(9) 0.0410(9) 0.0348(8) 0.0021(7) 0.0218(7) 0.0015(7)
C10 0.0375(8) 0.0358(9) 0.0408(9) -0.0012(7) 0.0194(7) 0.0024(7)
C11 0.0402(8) 0.0319(8) 0.0330(8) 0.0012(7) 0.0135(7) 0.0013(6)
C12 0.0425(9) 0.0461(10) 0.0380(9) -0.0006(7) 0.0224(7) 0.0022(7)
C13 0.0459(10) 0.0618(12) 0.0489(10) -0.0167(9) 0.0229(8) -0.0065(9)
C14 0.0547(11) 0.0603(12) 0.0395(9) -0.0150(9) 0.0200(8) -0.0103(9)

loop_
_atom_type_symbol
_atom_type_description
_atom_type_scat_dispersion_real
_atom_type_scat_dispersion_imag
_atom_type_scat_source
C C 0.0033 0.0016 'International Tables Vol C Tables 4.2.6.8 and 6.1.1.4'
H H 0.0000 0.0000 'International Tables Vol C Tables 4.2.6.8 and 6.1.1.4'
N N 0.0061 0.0033 'International Tables Vol C Tables 4.2.6.8 and 6.1.1.4'
O O 0.0106 0.0060 'International Tables Vol C Tables 4.2.6.8 and 6.1.1.4'
S S 0.1246 0.1234 'International Tables Vol C Tables 4.2.6.8 and 6.1.1.4'

loop_
_geom_angle_atom_site_label_1
_geom_angle_atom_site_label_2
_geom_angle_atom_site_label_3
_geom_angle
_geom_angle_publ_flag
C11 O2 H2 109.5 ?
C7 N1 C8 127.97(14) ?
C7 N1 H1 116.0 ?
C8 N1 H1 116.0 ?
C8 N2 C9 125.91(15) yes
C8 N2 H2A 117.0 ?
C9 N2 H2A 117.0 ?
C6 C1 C2 119.80(18) ?
C6 C1 H1A 120.1 ?
C2 C1 H1A 120.1 ?
C3 C2 C1 120.25(19) ?
C3 C2 H2B 119.9 ?
C1 C2 H2B 119.9 ?
C2 C3 C4 120.07(17) ?
C2 C3 H3 120.0 ?
C4 C3 H3 120.0 ?
C3 C4 C5 120.26(18) ?
C3 C4 H4 119.9 ?
C5 C4 H4 119.9 ?
C4 C5 C6 119.93(18) ?
C4 C5 H5 120.0 ?
C6 C5 H5 120.0 ?
C1 C6 C5 119.70(16) ?
C1 C6 C7 123.28(16) ?
C5 C6 C7 116.98(15) ?
O1 C7 N1 122.27(15) yes
O1 C7 C6 122.01(15) ?
N1 C7 C6 115.71(14) ?
N2 C8 N1 115.83(15) yes
N2 C8 S1 124.68(13) yes
N1 C8 S1 119.48(12) yes
C10 C9 C14 121.27(15) ?
C10 C9 N2 119.66(15) ?
C14 C9 N2 118.90(15) ?
C9 C10 C11 119.07(15) ?
C9 C10 H10 120.5 ?
C11 C10 H10 120.5 ?
O2 C11 C12 122.20(14) ?
O2 C11 C10 117.37(14) ?
C12 C11 C10 120.42(14) ?
C13 C12 C11 119.58(15) ?
C13 C12 H12 120.2 ?
C11 C12 H12 120.2 ?
C12 C13 C14 120.81(16) ?
C12 C13 H13 119.6 ?
C14 C13 H13 119.6 ?
C9 C14 C13 118.84(16) ?
C9 C14 H14 120.6 ?
C13 C14 H14 120.6 ?

loop_
_geom_bond_atom_site_label_1
_geom_bond_atom_site_label_2
_geom_bond_distance
_geom_bond_publ_flag
S1 C8 1.6725(18) yes
O1 C7 1.217(2) yes
O2 C11 1.3644(19) ?
O2 H2 0.8200 ?
N1 C7 1.377(2) yes
N1 C8 1.388(2) yes
N1 H1 0.8600 ?
N2 C8 1.316(2) yes
N2 C9 1.433(2) yes
N2 H2A 0.8600 ?
C1 C6 1.382(2) ?
C1 C2 1.385(2) ?
C1 H1A 0.9300 ?
C2 C3 1.373(3) ?
C2 H2B 0.9300 ?
C3 C4 1.373(3) ?
C3 H3 0.9300 ?
C4 C5 1.380(3) ?
C4 H4 0.9300 ?
C5 C6 1.385(2) ?
C5 H5 0.9300 ?
C6 C7 1.492(2) ?
C9 C10 1.373(2) ?
C9 C14 1.378(2) ?
C10 C11 1.384(2) ?
C10 H10 0.9300 ?
C11 C12 1.379(2) ?
C12 C13 1.372(2) ?
C12 H12 0.9300 ?
C13 C14 1.382(2) ?
C13 H13 0.9300 ?
C14 H14 0.9300 ?

loop_
_geom_hbond_atom_site_label_D
_geom_hbond_atom_site_label_H
_geom_hbond_atom_site_label_A
_geom_hbond_site_symmetry_A
_geom_hbond_distance_DH
_geom_hbond_distance_HA
_geom_hbond_distance_DA
_geom_hbond_angle_DHA
_geom_hbond_publ_flag
N2 H2A O1 1_555 0.86 1.93 2.621(2) 137 yes
N1 H1 O2 4_585 0.86 2.20 2.961(2) 147 yes
O2 H2 S1 4_586 0.82 2.48 3.2002(17) 148 yes

loop_
_geom_torsion_atom_site_label_1
_geom_torsion_atom_site_label_2
_geom_torsion_atom_site_label_3
_geom_torsion_atom_site_label_4
_geom_torsion
C6 C1 C2 C3 -0.4(3)
C1 C2 C3 C4 0.5(3)
C2 C3 C4 C5 -0.1(3)
C3 C4 C5 C6 -0.4(3)
C2 C1 C6 C5 -0.1(3)
C2 C1 C6 C7 -177.81(17)
C4 C5 C6 C1 0.5(3)
C4 C5 C6 C7 178.35(16)
C8 N1 C7 O1 3.3(3)
C8 N1 C7 C6 -176.03(15)
C1 C6 C7 O1 156.65(18)
C5 C6 C7 O1 -21.1(2)
C1 C6 C7 N1 -24.1(2)
C5 C6 C7 N1 158.17(15)
C9 N2 C8 N1 178.00(15)
C9 N2 C8 S1 -1.3(3)
C7 N1 C8 N2 -6.7(2)
C7 N1 C8 S1 172.59(14)
C8 N2 C9 C10 -73.5(2)
C8 N2 C9 C14 111.2(2)
C14 C9 C10 C11 0.1(3)
N2 C9 C10 C11 -175.13(15)
C9 C10 C11 O2 -179.94(14)
C9 C10 C11 C12 1.0(2)
O2 C11 C12 C13 179.70(16)
C10 C11 C12 C13 -1.2(3)
C11 C12 C13 C14 0.5(3)
C10 C9 C14 C13 -0.8(3)
N2 C9 C14 C13 174.43(17)
C12 C13 C14 C9 0.5(3)

loop_
_cod_related_entry_id
_cod_related_entry_database
_cod_related_entry_code
1 ChemSpider 771665
